data_4307497
loop_
_publ_author_name
'K. Prabhakara Rao'
'C. N. R. Rao'

_publ_section_title
;
Coordination Polymers and Hybrid Networks of Different Dimensionalities
Formed by Metal Sulfites
;
_journal_name_full 'Inorganic Chemistry'
_journal_page_first 2511
_journal_page_last 2518
_journal_paper_doi 10.1021/ic061988m
_journal_volume 46
_journal_year 2007
_chemical_formula_sum 'C6 H20 N2 O16 S4 Zn4'
_chemical_formula_weight 765.96
_chemical_name_systematic
;
 ?
;
_space_group_IT_number 102
_symmetry_cell_setting tetragonal
_symmetry_space_group_name_Hall 'P 4n -2n'
_symmetry_space_group_name_H-M 'P 42 n m'
_atom_sites_solution_hydrogens geom
_atom_sites_solution_primary direct
_atom_sites_solution_secondary difmap
_audit_creation_method SHELXL-97
_cell_angle_alpha 90.00
_cell_angle_beta 90.00
_cell_angle_gamma 90.00
_cell_formula_units_Z 2
_cell_length_a 11.0793(3)
_cell_length_b 11.0793(3)
_cell_length_c 8.8246(3)
_cell_measurement_temperature 293(2)
_cell_volume 1083.23(6)
_computing_cell_refinement 'Siemens XSCANS'
_computing_data_collection 'Siemens XSCANS'
_computing_data_reduction 'Siemens SHELXTL'
_computing_molecular_graphics DIAMOND
_computing_publication_material 'SHELXL-97 (Sheldrick, 1997)'
_computing_structure_refinement 'SHELXL-97 (Sheldrick, 1997)'
_computing_structure_solution 'SHELXS-97 (Sheldrick, 1997)'
_diffrn_ambient_temperature 293(2)
_diffrn_measured_fraction_theta_full 1.000
_diffrn_measured_fraction_theta_max 1.000
_diffrn_measurement_device_type 'Siemens Smart-ccd'
_diffrn_measurement_method 'w scans'
_diffrn_radiation_monochromator graphite
_diffrn_radiation_source 'fine-focus sealed tube'
_diffrn_radiation_type MoK\a
_diffrn_radiation_wavelength 0.71073
_diffrn_reflns_av_R_equivalents 0.0424
_diffrn_reflns_av_sigmaI/netI 0.0301
_diffrn_reflns_limit_h_max 12
_diffrn_reflns_limit_h_min -9
_diffrn_reflns_limit_k_max 12
_diffrn_reflns_limit_k_min -12
_diffrn_reflns_limit_l_max 7
_diffrn_reflns_limit_l_min -9
_diffrn_reflns_number 4268
_diffrn_reflns_theta_full 23.24
_diffrn_reflns_theta_max 23.24
_diffrn_reflns_theta_min 2.60
_diffrn_standards_decay_% 0
_exptl_absorpt_coefficient_mu 4.839
_exptl_absorpt_correction_T_max 0.9965
_exptl_absorpt_correction_T_min 0.6475
_exptl_absorpt_correction_type empirical
_exptl_absorpt_process_details SADABS
_exptl_crystal_colour 'colour less'
_exptl_crystal_density_diffrn 2.348
_exptl_crystal_density_method 'not measured'
_exptl_crystal_description flakes
_exptl_crystal_F_000 764
_exptl_crystal_size_max 0.2
_exptl_crystal_size_mid 0.1
_exptl_crystal_size_min 0.075
_refine_diff_density_max 0.570
_refine_diff_density_min -0.373
_refine_diff_density_rms 0.095
_refine_ls_abs_structure_details 'Flack H D (1983), Acta Cryst. A39, 876-881'
_refine_ls_abs_structure_Flack 0.00
_refine_ls_extinction_coef 0.0018(7)
_refine_ls_extinction_expression Fc^*^=kFc[1+0.001xFc^2^\l^3^/sin(2\q)]^-1/4^
_refine_ls_extinction_method none
_refine_ls_goodness_of_fit_ref 1.077
_refine_ls_hydrogen_treatment mixed
_refine_ls_matrix_type full
_refine_ls_number_parameters 83
_refine_ls_number_reflns 763
_refine_ls_number_restraints 3
_refine_ls_restrained_S_all 1.075
_refine_ls_R_factor_all 0.0293
_refine_ls_R_factor_gt 0.0272
_refine_ls_shift/su_max 0.000
_refine_ls_shift/su_mean 0.000
_refine_ls_structure_factor_coef Fsqd
_refine_ls_weighting_details 'calc w=1/[\s^2^(Fo^2^)+(0.0396P)^2^+2.1992P] where P=(Fo^2^+2Fc^2^)/3'
_refine_ls_weighting_scheme calc
_refine_ls_wR_factor_gt 0.0706
_refine_ls_wR_factor_ref 0.0726
_reflns_number_gt 713
_reflns_number_total 763
_reflns_threshold_expression >2sigma(I)
_cod_data_source_file ic061988msi20061017_014657_4.cif
_cod_data_source_block '[Zn4(C6H12N2)(SO3)4(H2O)4]'
_cod_depositor_comments
;
The following automatic conversions were performed:
'_symmetry_cell_setting' value 'Tetragonal' changed to 'tetragonal'
according to '/home/saulius/struct/CIF-dictionaries/cif_core.dic'
dictionary named 'cif_core.dic' version 2.4.1 from 2010-06-29.

Automatic conversion script
Id: cif_fix_enum 1527 2010-12-29 10:47:43Z saulius 
;
_cod_original_formula_sum C6H20N2O16S4Zn4
_cod_database_code 4307497

loop_
_symmetry_equiv_pos_as_xyz
'x, y, z'
'-x, -y, z'
'-y+1/2, x+1/2, z+1/2'
'y+1/2, -x+1/2, z+1/2'
'-x+1/2, y+1/2, z+1/2'
'x+1/2, -y+1/2, z+1/2'
'y, x, z'
'-y, -x, z'

loop_
_atom_site_label
_atom_site_type_symbol
_atom_site_fract_x
_atom_site_fract_y
_atom_site_fract_z
_atom_site_U_iso_or_equiv
_atom_site_adp_type
_atom_site_occupancy
_atom_site_symmetry_multiplicity
_atom_site_calc_flag
_atom_site_refinement_flags
_atom_site_disorder_assembly
_atom_site_disorder_group
C1 C 0.9529(7) 0.0471(7) 0.9061(17) 0.052(3) Uani 1 2 d S . .
H1A H 0.8824 0.0174 0.9597 0.063 Uiso 0.50 1 calc PR . .
H1B H 0.9826 0.1176 0.9597 0.063 Uiso 0.50 1 calc PR . .
C2 C 0.8737(7) -0.0279(6) 0.6747(16) 0.066(4) Uani 1 1 d . . .
H2A H 0.8519 -0.0083 0.5711 0.079 Uiso 1 1 calc R . .
H2B H 0.8022 -0.0579 0.7258 0.079 Uiso 1 1 calc R . .
N N 0.9178(3) 0.0822(3) 0.7526(19) 0.0190(16) Uani 1 2 d S . .
O1 O 0.4396(7) 0.1410(7) 0.6018(14) 0.024(2) Uani 1 1 d . . .
O2 O 0.4419(7) 0.1443(7) 0.8784(14) 0.021(2) Uani 1 1 d . . .
O3 O 0.6258(2) 0.1271(3) 0.7426(18) 0.0209(7) Uani 1 1 d . . .
O4 O 0.7585(6) 0.2415(6) 0.5146(8) 0.032(3) Uiso 1 2 d SD . .
O5 O 0.7438(5) 0.2562(5) 0.96926(16) 0.020(2) Uiso 1 2 d SD . .
S S 0.50653(9) 0.19443(9) 0.7407(11) 0.0160(3) Uani 1 1 d . . .
Zn1 Zn 0.78415(4) 0.21585(4) 0.7415(10) 0.0164(2) Uani 1 2 d S . .
Zn2 Zn 0.5000 0.0000 0.4892(11) 0.0181(3) Uani 1 2 d S . .
H4 H 0.740(5) 0.168(3) 0.464(7) 0.024(17) Uiso 1 1 d D . .
H5 H 0.702(7) 0.229(8) 1.057(6) 0.10(4) Uiso 1 1 d D . .

loop_
_atom_site_aniso_label
_atom_site_aniso_U_11
_atom_site_aniso_U_22
_atom_site_aniso_U_33
_atom_site_aniso_U_23
_atom_site_aniso_U_13
_atom_site_aniso_U_12
C1 0.061(5) 0.061(5) 0.035(6) 0.003(4) -0.003(4) 0.032(7)
C2 0.027(4) 0.026(3) 0.144(11) -0.034(5) -0.022(5) 0.007(3)
N 0.0158(16) 0.0158(16) 0.025(5) -0.006(4) 0.006(4) -0.004(2)
O1 0.021(5) 0.024(5) 0.029(4) 0.000(3) -0.010(3) 0.016(4)
O2 0.025(5) 0.024(5) 0.014(4) 0.010(3) 0.004(3) -0.001(4)
O3 0.0122(14) 0.0200(14) 0.031(2) -0.001(5) 0.003(5) -0.0037(12)
S 0.0183(5) 0.0123(5) 0.0173(7) -0.0013(18) 0.0006(15) 0.0010(4)
Zn1 0.0129(3) 0.0129(3) 0.0234(5) -0.0016(7) 0.0016(7) -0.0008(2)
Zn2 0.0159(11) 0.0166(11) 0.0218(5) 0.000 0.000 -0.0028(11)

loop_
_atom_type_symbol
_atom_type_description
_atom_type_scat_dispersion_real
_atom_type_scat_dispersion_imag
_atom_type_scat_source
C C 0.0033 0.0016 'International Tables Vol C Tables 4.2.6.8 and 6.1.1.4'
H H 0.0000 0.0000 'International Tables Vol C Tables 4.2.6.8 and 6.1.1.4'
N N 0.0061 0.0033 'International Tables Vol C Tables 4.2.6.8 and 6.1.1.4'
O O 0.0106 0.0060 'International Tables Vol C Tables 4.2.6.8 and 6.1.1.4'
S S 0.1246 0.1234 'International Tables Vol C Tables 4.2.6.8 and 6.1.1.4'
Zn Zn 0.2839 1.4301 'International Tables Vol C Tables 4.2.6.8 and 6.1.1.4'

loop_
_geom_angle_atom_site_label_1
_geom_angle_atom_site_label_2
_geom_angle_atom_site_label_3
_geom_angle
_geom_angle_site_symmetry_1
_geom_angle_site_symmetry_3
_geom_angle_publ_flag
N C1 C1 112.1(5) . 2_755 ?
N C2 C2 110.4(3) . 7_645 ?
C1 N C2 107.4(6) . . ?
C1 N C2 107.4(6) . 8_665 ?
C2 N C2 109.1(10) . 8_665 ?
C1 N Zn1 114.7(8) . . ?
C2 N Zn1 109.0(4) . . ?
C2 N Zn1 109.0(4) 8_665 . ?
S O1 Zn2 122.7(4) . . ?
S O2 Zn2 122.6(4) . 3_545 ?
S O3 Zn1 121.25(17) . . ?
O2 S O3 102.8(5) . . ?
O2 S O1 105.54(19) . . ?
O3 S O1 103.7(5) . . ?
O3 Zn1 O3 148.57(17) . 8_665 ?
O3 Zn1 O4 87.2(4) . . ?
O3 Zn1 O4 87.2(4) 8_665 . ?
O3 Zn1 N 105.68(9) . . ?
O3 Zn1 N 105.68(9) 8_665 . ?
O4 Zn1 N 104.1(5) . . ?
O3 Zn1 O5 85.1(4) . . ?
O3 Zn1 O5 85.1(4) 8_665 . ?
O4 Zn1 O5 151.2(3) . . ?
N Zn1 O5 104.8(5) . . ?
O1 Zn2 O1 119.4(5) . 2_655 ?
O1 Zn2 O2 103.5(4) . 3_544 ?
O1 Zn2 O2 105.4(4) 2_655 3_544 ?
O1 Zn2 O2 105.4(4) . 4_554 ?
O1 Zn2 O2 103.5(4) 2_655 4_554 ?
O2 Zn2 O2 120.8(5) 3_544 4_554 ?

loop_
_geom_bond_atom_site_label_1
_geom_bond_atom_site_label_2
_geom_bond_distance
_geom_bond_site_symmetry_2
_geom_bond_publ_flag
C1 N 1.461(15) . ?
C1 C1 1.48(2) 2_755 ?
C2 N 1.483(9) . ?
C2 C2 1.541(13) 7_645 ?
N C2 1.483(9) 8_665 ?
N Zn1 2.097(6) . ?
O1 S 1.550(8) . ?
O1 Zn2 1.969(7) . ?
O2 S 1.515(7) . ?
O2 Zn2 1.981(7) 3_545 ?
O3 S 1.518(3) . ?
O3 Zn1 2.011(3) . ?
O4 Zn1 2.042(11) . ?
O5 Zn1 2.107(11) . ?
Zn1 O3 2.011(3) 8_665 ?
Zn2 O1 1.969(7) 2_655 ?
Zn2 O2 1.981(7) 3_544 ?
Zn2 O2 1.981(7) 4_554 ?

loop_
_geom_hbond_atom_site_label_D
_geom_hbond_atom_site_label_H
_geom_hbond_atom_site_label_A
_geom_hbond_distance_DH
_geom_hbond_distance_HA
_geom_hbond_distance_DA
_geom_hbond_angle_DHA
_geom_hbond_site_symmetry_A
O4 H4 O2 0.9500(11) 1.79(2) 2.679(9) 156(5) 4_554
O5 H5 O1 0.9500(11) 2.02(8) 2.715(8) 128(8) 4
